data_5000233
loop_
_publ_author_name
'Cameron, M.'
'Sueno, S.'
'Prewitt, C. T.'
'Papike, J. J.'

_publ_section_title
;
 High-temperature crystal chemistry of acmite, diopside, hedenbergite,
 jadeite, spodumene, and ureyite
;
_journal_name_full 'American Mineralogist'
_journal_page_first 594
_journal_page_last 618
_journal_volume 58
_journal_year 1973
_chemical_formula_analytical
;
(Na.98 Ca.02) (Al.99 Mg.01) (Si1.99 Fe.01) O6
;
_chemical_formula_structural 'Na Al (Si2 O6)'
_chemical_formula_sum 'Al Na O6 Si2'
_chemical_name_mineral Jadeite
_chemical_name_systematic 'Sodium aluminium catena-disilicate'
_space_group_crystal_system monoclinic
_space_group_IT_number 15
_space_group_name_Hall '-C 2yc'
_space_group_name_H-M_alt 'C 1 2/c 1'
_cell_angle_alpha 90
_cell_angle_beta 107.56(1)
_cell_angle_gamma 90
_cell_formula_units_Z 4
_cell_length_a 9.423(1)
_cell_length_b 8.564(1)
_cell_length_c 5.223(1)
_cell_volume 401.8
_diffrn_ambient_temperature 297.15
_exptl_crystal_density_meas 3.3
_refine_ls_R_factor_all 0.036
_cod_duplicate_entry 9000342
_cod_database_code 5000233

loop_
_space_group_symop_id
_space_group_symop_operation_xyz
1 x,y,z
2 1/2+x,1/2+y,z
3 x,-y,1/2+z
4 1/2+x,1/2-y,1/2+z
5 -x,y,1/2-z
6 1/2-x,1/2+y,1/2-z
7 -x,-y,-z
8 1/2-x,1/2-y,-z

loop_
_atom_site_label
_atom_site_type_symbol
_atom_site_symmetry_multiplicity
_atom_site_Wyckoff_symbol
_atom_site_fract_x
_atom_site_fract_y
_atom_site_fract_z
_atom_site_occupancy
_atom_site_calc_flag
Si Si4+ 8 f 0.2906(1) 0.0933(1) 0.2277(1) 1 d
Al1 Al3+ 4 e 0 0.9058(1) 0.25 1 d
Na2 Na1+ 4 e 0 0.3005(2) 0.25 1 d
O1 O2- 8 f 0.1092(2) 0.0760(2) 0.1285(3) 1 d
O2 O2- 8 f 0.3611(2) 0.2633(2) 0.2932(3) 1 d
O3 O2- 8 f 0.3537(2) 0.0072(2) 0.0060(3) 1 d

loop_
_atom_type_symbol
_atom_type_oxidation_number
O2- -2.000
Si4+ 4.000
Al3+ 3.000
Na1+ 1.000
